data_7240174
loop_
_publ_author_name
'Foyle, \'Emer M.'
'White, Nicholas G.'

_publ_section_title
;
 Anion templated crystal engineering of halogen bonding tripodal
 tris(halopyridinium) compounds
;
_journal_name_full CrystEngComm
_journal_paper_doi 10.1039/D0CE00241K
_journal_year 2020
_chemical_compound_source synthesized
_chemical_formula_moiety 'C42 H57 Br3 N3 O3, 3(Cl), 2(H2 O)'
_chemical_formula_sum 'C42 H61 Br3 Cl3 N3 O5'
_chemical_formula_weight 1034.03
_space_group_IT_number 14
_space_group_name_Hall '-P 2yn'
_space_group_name_H-M_alt 'P 1 21/n 1'
_symmetry_cell_setting monoclinic
_symmetry_space_group_name_Hall '-P 2yn'
_symmetry_space_group_name_H-M 'P 1 21/n 1'
_atom_sites_solution_hydrogens difmap
_atom_sites_solution_primary other
_audit_update_record
;
2020-02-18 deposited with the CCDC.	2020-03-09 downloaded from the CCDC.
;
_cell_angle_alpha 90
_cell_angle_beta 115.280(19)
_cell_angle_gamma 90
_cell_formula_units_Z 4
_cell_length_a 14.104(5)
_cell_length_b 25.266(9)
_cell_length_c 14.735(4)
_cell_measurement_reflns_used 25882
_cell_measurement_temperature 100
_cell_measurement_theta_max 20.819
_cell_measurement_theta_min 1.612
_cell_volume 4748(3)
_computing_cell_refinement 'XDS (Kabsch, 1993)'
_computing_data_collection 'AS QEGUI'
_computing_data_reduction 'XDS (Kabsch, 1993)'
_computing_publication_material 'CRYSTALS (Betteridge et al., 2003)'
_computing_structure_refinement 'CRYSTALS (Betteridge et al., 2003)'
_computing_structure_solution 'Superflip (Palatinus & Chapuis, 2007)'
_diffrn_ambient_temperature 100
_diffrn_measured_fraction_theta_full 0.998
_diffrn_measured_fraction_theta_max 0.998
_diffrn_measurement_device_type 'Dectris Eiger 16M'
_diffrn_measurement_method 'Omega Scan'
_diffrn_radiation_monochromator 'Silicon Double Crystal'
_diffrn_radiation_source 'MX1 Beamline Australian Synchrotron'
_diffrn_radiation_type Synchrotron
_diffrn_radiation_wavelength 0.71073
_diffrn_reflns_av_R_equivalents 0.332
_diffrn_reflns_av_unetI/netI 0.412
_diffrn_reflns_limit_h_max 14
_diffrn_reflns_limit_h_min -14
_diffrn_reflns_limit_k_max 25
_diffrn_reflns_limit_k_min -25
_diffrn_reflns_limit_l_max 14
_diffrn_reflns_limit_l_min -14
_diffrn_reflns_number 25882
_diffrn_reflns_theta_full 20.819
_diffrn_reflns_theta_max 20.819
_diffrn_reflns_theta_min 1.612
_diffrn_standards_number 0
_exptl_absorpt_coefficient_mu 2.761
_exptl_crystal_colour colourless
_exptl_crystal_density_diffrn 1.446
_exptl_crystal_density_meas ?
_exptl_crystal_density_method 'not measured'
_exptl_crystal_description needle
_exptl_crystal_F_000 2120.000
_exptl_crystal_size_max 0.07
_exptl_crystal_size_mid 0.03
_exptl_crystal_size_min 0.01
_refine_diff_density_max 2.01
_refine_diff_density_min -1.51
_refine_ls_extinction_method None
_refine_ls_goodness_of_fit_ref 1.0210
_refine_ls_hydrogen_treatment constr
_refine_ls_matrix_type full
_refine_ls_number_parameters 559
_refine_ls_number_reflns 3737
_refine_ls_number_restraints 550
_refine_ls_R_factor_all 0.2214
_refine_ls_R_factor_gt 0.1260
_refine_ls_shift/su_max 0.0001240
_refine_ls_shift/su_mean 0.0000116
_refine_ls_structure_factor_coef Fsqd
_refine_ls_weighting_details
;
 Method= 
 SQRT(W) = 1/(Data with the key SIGMA(/FO/) in list 6) 
;
_refine_ls_weighting_scheme sigma
_refine_ls_wR_factor_all 0.2648
_refine_ls_wR_factor_gt 0.2148
_refine_ls_wR_factor_ref 0.2513
_reflns_limit_h_max 12
_reflns_limit_h_min -14
_reflns_limit_k_max 25
_reflns_limit_k_min 0
_reflns_limit_l_max 14
_reflns_limit_l_min 0
_reflns_number_gt 1954
_reflns_number_total 4954
_reflns_threshold_expression I>2.0\s(I)
_oxford_diffrn_Wilson_B_factor 6.26
_oxford_diffrn_Wilson_scale 35.57
_oxford_refine_ls_r_factor_ref 0.2050
_oxford_refine_ls_scale 0.1906(3)
_oxford_reflns_number_all 4896
_cod_data_source_file d0ce00241k2.cif
_cod_data_source_block 1
_cod_depositor_comments
;
The following automatic conversions were performed:

data item '_exptl_crystal_density_meas' value 'not measured' was
changed to '?' -- the value is perceived as not measured.

Automatic conversion script
Id: cif_fix_values 7556 2019-12-06 15:28:31Z antanas 
;
_cod_original_cell_volume 4748(4)
_cod_original_sg_symbol_H-M 'P 1 21/n 1 '
_cod_database_code 7240174
_oxford_refine_reflns_threshold_expression_ref I>-3.0\s(I)

loop_
_symmetry_equiv_pos_as_xyz
x,y,z
-x,-y,-z
-x+1/2,y+1/2,-z+1/2
x+1/2,-y+1/2,z+1/2

loop_
_atom_site_label
_atom_site_type_symbol
_atom_site_fract_x
_atom_site_fract_y
_atom_site_fract_z
_atom_site_U_iso_or_equiv
_atom_site_occupancy
_atom_site_adp_type
_atom_site_refinement_flags_posn
_atom_site_refinement_flags_adp
_atom_site_refinement_flags_occupancy
_atom_site_disorder_assembly
_atom_site_disorder_group
_atom_site_attached_hydrogens
C1 C 0.2727(11) 0.5241(5) 0.2680(12) 0.0623 1.0000 Uani D U . . . .
C2 C 0.3473(10) 0.5156(6) 0.2307(12) 0.0653 1.0000 Uani D U . . . .
C3 C 0.3347(11) 0.4745(6) 0.1638(12) 0.0652 1.0000 Uani D U . . . .
C4 C 0.2542(12) 0.4377(5) 0.1431(11) 0.0679 1.0000 Uani D U . . . .
C5 C 0.1879(11) 0.4417(5) 0.1911(12) 0.0632 1.0000 Uani D U . . . .
C6 C 0.1941(11) 0.4863(6) 0.2501(12) 0.0677 1.0000 Uani D U . . . .
C11 C 0.2898(14) 0.5693(8) 0.3393(13) 0.0656 1.0000 Uani . U . . . .
N12 N 0.2968(10) 0.5520(6) 0.4385(11) 0.0614 1.0000 Uani . U . . . .
C13 C 0.2539(14) 0.5786(8) 0.4897(14) 0.0648 1.0000 Uani . U . . . .
C14 C 0.2622(16) 0.5645(9) 0.5821(15) 0.0777 1.0000 Uani . U . . . .
C15 C 0.3222(14) 0.5194(9) 0.6238(15) 0.0785 1.0000 Uani . U . . . .
C16 C 0.3708(14) 0.4950(9) 0.5749(15) 0.0748 1.0000 Uani . U . . . .
C17 C 0.3572(12) 0.5082(8) 0.4837(14) 0.0622 1.0000 Uani . U . . . .
C21 C 0.4133(14) 0.4712(8) 0.1182(14) 0.0718 1.0000 Uani . U . . . .
N22 N 0.4719(12) 0.4216(5) 0.1391(11) 0.0839 1.0000 Uani D U . . . .
C23 C 0.488(3) 0.3880(13) 0.213(3) 0.0889 0.6500 Uani D U . . 1 .
C24 C 0.560(2) 0.3479(10) 0.2343(19) 0.0909 0.6500 Uani D U . . 1 .
C25 C 0.602(3) 0.3362(10) 0.166(2) 0.0975 0.6500 Uani D U . . 1 .
C26 C 0.579(2) 0.3697(10) 0.0854(19) 0.0887 0.6500 Uani D U . . 1 .
C31 C 0.1085(14) 0.3983(7) 0.1708(14) 0.0685 1.0000 Uani . U . . . .
N32 N 0.1491(12) 0.3463(6) 0.1988(11) 0.0630 1.0000 Uani . U . . . .
C33 C 0.0988(15) 0.3093(8) 0.1360(15) 0.0676 1.0000 Uani . U . . . .
C34 C 0.1423(14) 0.2568(8) 0.1648(14) 0.0621 1.0000 Uani . U . . . .
C35 C 0.2305(15) 0.2498(9) 0.2490(15) 0.0720 1.0000 Uani . U . . . .
C36 C 0.2769(15) 0.2909(9) 0.3094(14) 0.0725 1.0000 Uani . U . . . .
C37 C 0.2365(14) 0.3389(8) 0.2802(13) 0.0646 1.0000 Uani . U . . . .
O41 O 0.4279(8) 0.5509(5) 0.2551(9) 0.0677 1.0000 Uani D U . . . .
C42 C 0.4131(12) 0.5983(6) 0.1959(13) 0.0866 1.0000 Uani D U . . . .
C43 C 0.5150(12) 0.6290(6) 0.2379(16) 0.1047 1.0000 Uani D U . . . .
C44 C 0.4982(14) 0.6845(7) 0.1921(17) 0.1210 1.0000 Uani D U . . . .
C45 C 0.5982(15) 0.7165(7) 0.2470(17) 0.1410 1.0000 Uani D U . . . .
C47 C 0.5312(17) 0.8095(8) 0.2071(17) 0.1136 1.0000 Uani D U . . . .
O51 O 0.2497(9) 0.3943(4) 0.0855(8) 0.0734 1.0000 Uani D U . . . .
C52 C 0.1852(14) 0.4033(7) -0.0195(10) 0.1101 1.0000 Uani D U . . . .
C53 C 0.2130(18) 0.3641(9) -0.0839(12) 0.1558 1.0000 Uani D U . . . .
C54 C 0.2123(15) 0.3068(8) -0.0495(19) 0.1809 1.0000 Uani D U . . . .
C55 C 0.3220(18) 0.2912(8) 0.0272(18) 0.1721 1.0000 Uani D U . . . .
C56 C 0.339(2) 0.2331(9) 0.0200(19) 0.1850 1.0000 Uani D U . . . .
C57 C 0.414(2) 0.2114(9) 0.122(2) 0.1810 1.0000 Uani D U . . . .
O61 O 0.1300(9) 0.4908(5) 0.2990(9) 0.0791 1.0000 Uani D U . . . .
C62 C 0.0349(12) 0.5193(7) 0.2417(13) 0.1004 1.0000 Uani D U . . . .
C63 C -0.0374(14) 0.5150(7) 0.2951(17) 0.1246 1.0000 Uani D U . . . .
C64 C -0.0399(19) 0.5671(7) 0.345(2) 0.1327 1.0000 Uani D U . . . .
C65 C -0.109(2) 0.5620(8) 0.400(2) 0.1374 1.0000 Uani D U . . . .
C66 C -0.109(2) 0.6135(9) 0.451(2) 0.1568 1.0000 Uani D U . . . .
C67 C -0.1903(19) 0.6120(10) 0.493(2) 0.1630 1.0000 Uani D U . . . .
Br3 Br 0.06816(16) 0.20063(9) 0.07471(16) 0.0724 1.0000 Uani . U . . . .
Br1 Br 0.1891(2) 0.60404(11) 0.63891(19) 0.1026 1.0000 Uani . U . . . .
Br2 Br 0.5772(3) 0.30160(17) 0.3356(3) 0.1022 0.6500 Uani D U . . 1 .
Cl1 Cl 0.4579(4) 0.3988(2) 0.4465(4) 0.0755 1.0000 Uani . . . . . .
Cl2 Cl 0.6494(4) 0.5183(3) 0.1377(4) 0.1242 1.0000 Uani . . . . . .
Cl3 Cl 0.1030(4) 0.6454(3) 0.1112(6) 0.1285 1.0000 Uani . . . . . .
O111 O 0.0864(10) 0.5339(5) 0.0111(10) 0.0935 1.0000 Uani . . . . . .
O101 O 0.7992(18) 0.4447(9) 0.088(2) 0.2246 1.0000 Uani . . . . . .
C46 C 0.5960(17) 0.7664(7) 0.1869(18) 0.1296 1.0000 Uani D U . . . .
C27 C 0.521(3) 0.4153(10) 0.079(2) 0.0910 0.6500 Uani D U . . 1 .
C123 C 0.476(5) 0.4029(17) 0.226(3) 0.0833 0.3500 Uani D U . . 2 .
C124 C 0.531(4) 0.3554(14) 0.269(2) 0.0750 0.3500 Uani D U . . 2 .
C125 C 0.577(4) 0.3277(14) 0.219(3) 0.0836 0.3500 Uani D U . . 2 .
C126 C 0.573(3) 0.3489(14) 0.129(2) 0.0832 0.3500 Uani D U . . 2 .
C127 C 0.512(4) 0.3933(15) 0.087(2) 0.0828 0.3500 Uani D U . . 2 .
Br102 Br 0.6645(6) 0.3250(3) 0.0791(7) 0.1209 0.3500 Uani D U . . 2 .
H1011 H 0.7587 0.4649 0.1016 0.2463 1.0000 Uiso R . . . . .
H1111 H 0.0909 0.5640 0.0384 0.1052 1.0000 Uiso R . . . . .
H1012 H 0.7669 0.4161 0.0860 0.2581 1.0000 Uiso R . . . . .
H1112 H 0.1231 0.5411 -0.0205 0.1095 1.0000 Uiso R . . . . .
H111 H 0.3533 0.5867 0.3493 0.0790 1.0000 Uiso R . . . . .
H112 H 0.2330 0.5934 0.3102 0.0790 1.0000 Uiso R . . . . .
H131 H 0.2148 0.6096 0.4597 0.0778 1.0000 Uiso R . . . . .
H151 H 0.3286 0.5062 0.6864 0.0943 1.0000 Uiso R . . . . .
H161 H 0.4173 0.4667 0.6074 0.0894 1.0000 Uiso R . . . . .
H171 H 0.3887 0.4880 0.4496 0.0746 1.0000 Uiso R . . . . .
H211 H 0.4618 0.4995 0.1440 0.0856 1.0000 Uiso R . . . . .
H212 H 0.3760 0.4749 0.0475 0.0856 1.0000 Uiso R . . . . .
H231 H 0.4477 0.3911 0.2511 0.0948 0.6500 Uiso R . . . 1 .
H251 H 0.6445 0.3058 0.1741 0.1103 0.6500 Uiso R . . . 1 .
H261 H 0.6032 0.3620 0.0354 0.1010 0.6500 Uiso R . . . 1 .
H311 H 0.0677 0.4066 0.2062 0.0821 1.0000 Uiso R . . . . .
H312 H 0.0647 0.3981 0.1007 0.0821 1.0000 Uiso R . . . . .
H331 H 0.0380 0.3161 0.0757 0.0814 1.0000 Uiso R . . . . .
H351 H 0.2605 0.2155 0.2659 0.0861 1.0000 Uiso R . . . . .
H361 H 0.3366 0.2859 0.3713 0.0869 1.0000 Uiso R . . . . .
H371 H 0.2721 0.3687 0.3192 0.0770 1.0000 Uiso R . . . . .
H421 H 0.3592 0.6193 0.2001 0.1037 1.0000 Uiso R . . . . .
H422 H 0.3943 0.5892 0.1278 0.1037 1.0000 Uiso R . . . . .
H431 H 0.5404 0.6318 0.3087 0.1250 1.0000 Uiso R . . . . .
H432 H 0.5649 0.6107 0.2221 0.1250 1.0000 Uiso R . . . . .
H441 H 0.4413 0.7011 0.1992 0.1454 1.0000 Uiso R . . . . .
H442 H 0.4832 0.6822 0.1230 0.1454 1.0000 Uiso R . . . . .
H451 H 0.6032 0.7266 0.3110 0.1693 1.0000 Uiso R . . . . .
H452 H 0.6573 0.6956 0.2553 0.1693 1.0000 Uiso R . . . . .
H471 H 0.5302 0.8402 0.1696 0.1361 1.0000 Uiso R . . . . .
H472 H 0.5617 0.8178 0.2766 0.1361 1.0000 Uiso R . . . . .
H473 H 0.4615 0.7972 0.1874 0.1361 1.0000 Uiso R . . . . .
H521 H 0.1972 0.4382 -0.0361 0.1322 1.0000 Uiso R . . . . .
H522 H 0.1135 0.3995 -0.0326 0.1322 1.0000 Uiso R . . . . .
H531 H 0.2805 0.3721 -0.0796 0.1865 1.0000 Uiso R . . . . .
H532 H 0.1624 0.3671 -0.1516 0.1865 1.0000 Uiso R . . . . .
H541 H 0.1659 0.3042 -0.0182 0.2167 1.0000 Uiso R . . . . .
H542 H 0.1897 0.2836 -0.1055 0.2167 1.0000 Uiso R . . . . .
H551 H 0.3720 0.3103 0.0126 0.2061 1.0000 Uiso R . . . . .
H552 H 0.3308 0.2996 0.0931 0.2061 1.0000 Uiso R . . . . .
H561 H 0.3677 0.2271 -0.0269 0.2212 1.0000 Uiso R . . . . .
H562 H 0.2737 0.2153 -0.0017 0.2212 1.0000 Uiso R . . . . .
H571 H 0.4236 0.1746 0.1163 0.2167 1.0000 Uiso R . . . . .
H572 H 0.4796 0.2290 0.1437 0.2167 1.0000 Uiso R . . . . .
H573 H 0.3855 0.2172 0.1688 0.2167 1.0000 Uiso R . . . . .
H621 H 0.0507 0.5555 0.2368 0.1207 1.0000 Uiso R . . . . .
H622 H 0.0011 0.5045 0.1764 0.1207 1.0000 Uiso R . . . . .
H631 H -0.1063 0.5065 0.2473 0.1492 1.0000 Uiso R . . . . .
H632 H -0.0122 0.4879 0.3445 0.1492 1.0000 Uiso R . . . . .
H641 H -0.0673 0.5940 0.2958 0.1590 1.0000 Uiso R . . . . .
H642 H 0.0293 0.5763 0.3916 0.1590 1.0000 Uiso R . . . . .
H651 H -0.1784 0.5531 0.3542 0.1644 1.0000 Uiso R . . . . .
H652 H -0.0819 0.5351 0.4499 0.1644 1.0000 Uiso R . . . . .
H661 H -0.1261 0.6411 0.4028 0.1876 1.0000 Uiso R . . . . .
H662 H -0.0410 0.6199 0.5035 0.1876 1.0000 Uiso R . . . . .
H671 H -0.1904 0.6449 0.5244 0.1952 1.0000 Uiso R . . . . .
H672 H -0.2579 0.6057 0.4407 0.1952 1.0000 Uiso R . . . . .
H673 H -0.1728 0.5844 0.5413 0.1952 1.0000 Uiso R . . . . .
H461 H 0.6656 0.7788 0.2065 0.1557 1.0000 Uiso R . . . . .
H462 H 0.5655 0.7582 0.1173 0.1557 1.0000 Uiso R . . . . .
H271 H 0.5157 0.4422 0.0319 0.1038 0.6500 Uiso R . . . 1 .
H1231 H 0.4464 0.4232 0.2621 0.1049 0.3500 Uiso R . . . 2 .
H1241 H 0.5340 0.3427 0.3311 0.0957 0.3500 Uiso R . . . 2 .
H1251 H 0.6116 0.2950 0.2441 0.1046 0.3500 Uiso R . . . 2 .
H1271 H 0.4970 0.4031 0.0199 0.0990 0.3500 Uiso R . . . 2 .

loop_
_atom_site_aniso_label
_atom_site_aniso_U_11
_atom_site_aniso_U_22
_atom_site_aniso_U_33
_atom_site_aniso_U_23
_atom_site_aniso_U_13
_atom_site_aniso_U_12
C1 0.054(7) 0.073(7) 0.052(6) -0.010(6) 0.016(6) -0.004(5)
C2 0.051(7) 0.080(7) 0.056(8) -0.012(5) 0.015(6) -0.001(5)
C3 0.066(7) 0.076(8) 0.053(8) -0.006(6) 0.024(6) -0.002(5)
C4 0.068(8) 0.082(8) 0.047(7) -0.010(6) 0.019(6) -0.008(5)
C5 0.062(8) 0.070(5) 0.050(8) -0.006(5) 0.016(6) -0.006(5)
C6 0.066(7) 0.076(7) 0.058(8) -0.013(6) 0.024(6) -0.011(5)
C11 0.052(8) 0.078(8) 0.062(7) -0.017(5) 0.020(7) -0.008(5)
N12 0.047(7) 0.071(8) 0.053(6) -0.022(5) 0.008(5) -0.014(5)
C13 0.062(9) 0.068(10) 0.059(8) -0.012(6) 0.021(7) -0.008(7)
C14 0.077(10) 0.093(10) 0.058(7) -0.013(7) 0.024(7) -0.013(6)
C15 0.071(10) 0.102(11) 0.050(8) -0.002(7) 0.015(8) -0.013(6)
C16 0.056(9) 0.089(10) 0.062(8) -0.008(7) 0.008(8) -0.015(6)
C17 0.040(8) 0.076(10) 0.053(8) -0.024(7) 0.003(8) -0.012(6)
C21 0.071(9) 0.084(9) 0.063(10) 0.001(7) 0.031(7) 0.008(5)
N22 0.078(10) 0.096(11) 0.074(11) 0.004(8) 0.030(9) 0.021(7)
C23 0.09(2) 0.090(19) 0.097(19) 0.030(13) 0.050(15) 0.019(13)
C24 0.088(17) 0.101(16) 0.103(15) 0.029(10) 0.059(12) 0.021(11)
C25 0.092(16) 0.119(18) 0.098(15) 0.016(11) 0.057(13) 0.012(13)
C26 0.082(17) 0.108(19) 0.093(15) 0.009(12) 0.054(13) 0.011(13)
C31 0.074(8) 0.070(4) 0.052(9) -0.001(6) 0.018(6) -0.011(5)
N32 0.065(7) 0.073(4) 0.047(7) 0.000(5) 0.020(5) -0.007(5)
C33 0.070(9) 0.070(4) 0.053(9) -0.001(6) 0.016(6) -0.004(7)
C34 0.060(8) 0.074(4) 0.050(8) -0.000(6) 0.021(5) -0.000(6)
C35 0.069(9) 0.087(8) 0.051(9) -0.002(6) 0.016(5) 0.007(7)
C36 0.071(9) 0.088(9) 0.047(9) 0.004(7) 0.014(6) -0.004(7)
C37 0.068(9) 0.087(8) 0.039(8) -0.002(7) 0.023(5) -0.001(8)
O41 0.054(6) 0.078(6) 0.066(8) -0.009(5) 0.020(6) -0.001(5)
C42 0.089(10) 0.080(10) 0.085(11) -0.002(7) 0.032(9) -0.001(7)
C43 0.108(11) 0.093(10) 0.107(13) -0.000(10) 0.040(11) -0.022(8)
C44 0.135(13) 0.106(11) 0.117(14) 0.015(11) 0.049(12) -0.025(9)
C45 0.149(13) 0.105(11) 0.161(16) 0.009(12) 0.059(13) -0.038(9)
C47 0.115(18) 0.135(16) 0.106(18) 0.032(16) 0.061(15) -0.004(14)
O51 0.074(7) 0.083(7) 0.059(6) -0.014(6) 0.025(5) -0.008(6)
C52 0.118(12) 0.141(12) 0.052(6) -0.029(8) 0.018(8) -0.022(11)
C53 0.183(14) 0.168(14) 0.083(9) -0.082(11) 0.024(11) -0.034(13)
C54 0.201(16) 0.157(12) 0.125(14) -0.083(13) 0.013(12) -0.028(14)
C55 0.185(17) 0.154(13) 0.139(16) -0.083(13) 0.033(12) -0.022(15)
C56 0.194(19) 0.150(14) 0.166(19) -0.085(16) 0.033(16) -0.031(14)
C57 0.17(2) 0.143(17) 0.20(2) -0.022(18) 0.048(18) -0.090(16)
O61 0.082(7) 0.080(8) 0.085(9) -0.021(6) 0.045(6) -0.019(5)
C62 0.090(9) 0.096(12) 0.140(13) 0.011(9) 0.072(8) -0.001(8)
C63 0.117(9) 0.126(14) 0.174(14) 0.005(11) 0.104(10) 0.002(10)
C64 0.143(13) 0.144(14) 0.159(15) -0.016(11) 0.110(11) -0.023(12)
C65 0.141(14) 0.161(16) 0.156(16) -0.028(12) 0.108(11) -0.034(13)
C66 0.170(16) 0.182(18) 0.169(18) -0.047(14) 0.121(13) -0.036(16)
C67 0.15(2) 0.21(3) 0.17(2) -0.098(19) 0.106(17) -0.074(18)
Br3 0.0691(13) 0.0689(15) 0.0659(14) -0.0010(13) 0.0162(11) -0.0017(12)
Br1 0.119(2) 0.123(2) 0.0806(18) -0.0145(17) 0.0567(16) -0.0036(17)
Br2 0.110(3) 0.112(3) 0.098(3) 0.040(3) 0.057(2) 0.047(3)
Cl1 0.063(3) 0.068(4) 0.083(4) -0.011(3) 0.020(3) 0.004(3)
Cl2 0.097(4) 0.217(8) 0.056(4) 0.007(5) 0.030(4) -0.039(5)
Cl3 0.080(4) 0.089(5) 0.160(7) -0.017(5) -0.004(4) -0.019(4)
O111 0.116(11) 0.087(12) 0.087(11) -0.002(9) 0.053(10) 0.004(9)
O101 0.26(3) 0.18(2) 0.33(4) -0.05(2) 0.22(3) -0.08(2)
C46 0.142(16) 0.100(13) 0.159(17) 0.006(12) 0.076(14) -0.022(10)
C27 0.09(2) 0.11(2) 0.086(18) -0.002(14) 0.050(16) 0.011(16)
C123 0.04(2) 0.07(2) 0.11(3) 0.004(18) 0.00(2) -0.005(18)
C124 0.04(2) 0.07(2) 0.10(2) 0.006(14) 0.014(16) -0.005(17)
C125 0.040(19) 0.08(2) 0.11(2) -0.015(15) 0.015(15) -0.014(16)
C126 0.047(17) 0.082(17) 0.11(2) -0.021(16) 0.018(14) -0.006(13)
C127 0.05(2) 0.07(2) 0.10(2) -0.023(17) 0.009(19) -0.013(15)
Br102 0.090(5) 0.138(7) 0.135(7) -0.032(6) 0.049(5) 0.014(5)

loop_
_atom_type_symbol
_atom_type_scat_dispersion_real
_atom_type_scat_dispersion_imag
_atom_type_scat_Cromer_Mann_a1
_atom_type_scat_Cromer_Mann_b1
_atom_type_scat_Cromer_Mann_a2
_atom_type_scat_Cromer_Mann_b2
_atom_type_scat_Cromer_Mann_a3
_atom_type_scat_Cromer_Mann_b3
_atom_type_scat_Cromer_Mann_a4
_atom_type_scat_Cromer_Mann_b4
_atom_type_scat_Cromer_Mann_c
_atom_type_scat_source
C 0.0033 0.0016 2.3100 20.8439 1.0200 10.2075 1.5886 0.5687 0.8650 51.6512 0.2156 'International Tables Vol C 4.2.6.8 and 6.1.1.4'
H 0.0000 0.0000 0.4930 10.5109 0.3229 26.1257 0.1402 3.1424 0.0408 57.7998 0.0030 'International Tables Vol C 4.2.6.8 and 6.1.1.4'
O 0.0106 0.0060 3.0485 13.2771 2.2868 5.7011 1.5463 0.3239 0.8670 32.9089 0.2508 'International Tables Vol C 4.2.6.8 and 6.1.1.4'
Cl 0.1484 0.1585 11.4604 0.0104 7.1964 1.1662 6.2556 18.5194 1.6455 47.7784 -9.5574 'International Tables Vol C 4.2.6.8 and 6.1.1.4'
Br -0.2901 2.4595 17.1789 2.1723 5.2358 16.5796 5.6377 0.2609 3.9851 41.4328 2.9557 'International Tables Vol C 4.2.6.8 and 6.1.1.4'
N 0.0061 0.0033 12.2126 0.0057 3.1322 9.8933 2.0125 28.9975 1.1663 0.5826 -11.5290 'International Tables Vol C 4.2.6.8 and 6.1.1.4'

loop_
_geom_angle_atom_site_label_1
_geom_angle_site_symmetry_1
_geom_angle_atom_site_label_2
_geom_angle_site_symmetry_2
_geom_angle_atom_site_label_3
_geom_angle_site_symmetry_3
_geom_angle
_geom_angle_publ_flag
C2 . C1 . C6 . 119.3(6) yes
C2 . C1 . C11 . 118.0(12) yes
C6 . C1 . C11 . 122.0(12) yes
C1 . C2 . C3 . 120.3(6) yes
C1 . C2 . O41 . 118.6(11) yes
C3 . C2 . O41 . 121.0(11) yes
C2 . C3 . C4 . 119.9(6) yes
C2 . C3 . C21 . 117.2(12) yes
C4 . C3 . C21 . 122.9(12) yes
C3 . C4 . C5 . 119.9(6) yes
C3 . C4 . O51 . 119.0(11) yes
C5 . C4 . O51 . 120.5(11) yes
C4 . C5 . C6 . 119.6(6) yes
C4 . C5 . C31 . 116.7(12) yes
C6 . C5 . C31 . 123.6(12) yes
C5 . C6 . C1 . 120.0(6) yes
C5 . C6 . O61 . 120.6(12) yes
C1 . C6 . O61 . 119.1(11) yes
C1 . C11 . N12 . 112.7(15) yes
C1 . C11 . H111 . 108.7 no
N12 . C11 . H111 . 108.7 no
C1 . C11 . H112 . 108.6 no
N12 . C11 . H112 . 108.7 no
H111 . C11 . H112 . 109.5 no
C11 . N12 . C13 . 123.4(17) yes
C11 . N12 . C17 . 118.6(16) yes
C13 . N12 . C17 . 117.8(17) yes
N12 . C13 . C14 . 125(2) yes
N12 . C13 . H131 . 117.7 no
C14 . C13 . H131 . 117.7 no
C13 . C14 . C15 . 115.5(20) yes
C13 . C14 . Br1 . 118.6(17) yes
C15 . C14 . Br1 . 125.8(17) yes
C14 . C15 . C16 . 120(2) yes
C14 . C15 . H151 . 120.3 no
C16 . C15 . H151 . 120.2 no
C15 . C16 . C17 . 123(2) yes
C15 . C16 . H161 . 118.4 no
C17 . C16 . H161 . 118.3 no
N12 . C17 . C16 . 119.1(20) yes
N12 . C17 . H171 . 120.4 no
C16 . C17 . H171 . 120.5 no
C3 . C21 . N22 . 114.0(16) yes
C3 . C21 . H211 . 108.4 no
N22 . C21 . H211 . 108.4 no
C3 . C21 . H212 . 108.2 no
N22 . C21 . H212 . 108.2 no
H211 . C21 . H212 . 109.5 no
C21 . N22 . C23 . 127.1(13) yes
C21 . N22 . C27 . 111.4(13) yes
C23 . N22 . C27 . 121.1(7) yes
N22 . C23 . C24 . 120.1(7) yes
N22 . C23 . H231 . 119.8 no
C24 . C23 . H231 . 120.0 no
C23 . C24 . C25 . 119.6(8) yes
C23 . C24 . Br2 . 118.6(7) yes
C25 . C24 . Br2 . 120.4(8) yes
C24 . C25 . C26 . 118.5(7) yes
C24 . C25 . H251 . 120.8 no
C26 . C25 . H251 . 120.7 no
C25 . C26 . C27 . 118.6(7) yes
C25 . C26 . H261 . 120.7 no
C27 . C26 . H261 . 120.7 no
C5 . C31 . N32 . 116.3(15) yes
C5 . C31 . H311 . 107.7 no
N32 . C31 . H311 . 107.8 no
C5 . C31 . H312 . 107.7 no
N32 . C31 . H312 . 107.7 no
H311 . C31 . H312 . 109.5 no
C31 . N32 . C33 . 115.5(16) yes
C31 . N32 . C37 . 120.0(18) yes
C33 . N32 . C37 . 124.3(19) yes
N32 . C33 . C34 . 114.7(17) yes
N32 . C33 . H331 . 122.7 no
C34 . C33 . H331 . 122.6 no
C33 . C34 . C35 . 120.1(20) yes
C33 . C34 . Br3 . 116.0(14) yes
C35 . C34 . Br3 . 123.9(17) yes
C34 . C35 . C36 . 121(2) yes
C34 . C35 . H351 . 119.8 no
C36 . C35 . H351 . 119.7 no
C35 . C36 . C37 . 118.1(20) yes
C35 . C36 . H361 . 120.9 no
C37 . C36 . H361 . 121.0 no
C36 . C37 . N32 . 122(2) yes
C36 . C37 . H371 . 118.9 no
N32 . C37 . H371 . 119.1 no
C2 . O41 . C42 . 119.5(12) yes
O41 . C42 . C43 . 108.1(7) yes
O41 . C42 . H421 . 109.6 no
C43 . C42 . H421 . 109.6 no
O41 . C42 . H422 . 109.9 no
C43 . C42 . H422 . 110.1 no
H421 . C42 . H422 . 109.5 no
C42 . C43 . C44 . 110.3(8) yes
C42 . C43 . H431 . 109.5 no
C44 . C43 . H431 . 109.3 no
C42 . C43 . H432 . 109.0 no
C44 . C43 . H432 . 109.2 no
H431 . C43 . H432 . 109.5 no
C43 . C44 . C45 . 108.6(8) yes
C43 . C44 . H441 . 109.7 no
C45 . C44 . H441 . 109.9 no
C43 . C44 . H442 . 109.7 no
C45 . C44 . H442 . 109.5 no
H441 . C44 . H442 . 109.5 no
C44 . C45 . C46 . 110.1(8) yes
C44 . C45 . H451 . 109.1 no
C46 . C45 . H451 . 109.2 no
C44 . C45 . H452 . 109.5 no
C46 . C45 . H452 . 109.5 no
H451 . C45 . H452 . 109.5 no
C46 . C47 . H471 . 109.3 no
C46 . C47 . H472 . 109.5 no
H471 . C47 . H472 . 109.5 no
C46 . C47 . H473 . 109.6 no
H471 . C47 . H473 . 109.5 no
H472 . C47 . H473 . 109.5 no
C4 . O51 . C52 . 112.2(13) yes
O51 . C52 . C53 . 110.5(8) yes
O51 . C52 . H521 . 108.9 no
C53 . C52 . H521 . 108.7 no
O51 . C52 . H522 . 109.4 no
C53 . C52 . H522 . 109.8 no
H521 . C52 . H522 . 109.5 no
C52 . C53 . C54 . 111.5(9) yes
C52 . C53 . H531 . 109.6 no
C54 . C53 . H531 . 109.1 no
C52 . C53 . H532 . 108.8 no
C54 . C53 . H532 . 108.4 no
H531 . C53 . H532 . 109.5 no
C53 . C54 . C55 . 109.9(9) yes
C53 . C54 . H541 . 109.2 no
C55 . C54 . H541 . 108.3 no
C53 . C54 . H542 . 110.0 no
C55 . C54 . H542 . 110.0 no
H541 . C54 . H542 . 109.5 no
C54 . C55 . C56 . 110.1(9) yes
C54 . C55 . H551 . 108.5 no
C56 . C55 . H551 . 108.9 no
C54 . C55 . H552 . 110.3 no
C56 . C55 . H552 . 109.6 no
H551 . C55 . H552 . 109.5 no
C55 . C56 . C57 . 110.4(9) yes
C55 . C56 . H561 . 109.7 no
C57 . C56 . H561 . 109.2 no
C55 . C56 . H562 . 108.9 no
C57 . C56 . H562 . 109.2 no
H561 . C56 . H562 . 109.5 no
C56 . C57 . H571 . 109.5 no
C56 . C57 . H572 . 109.5 no
H571 . C57 . H572 . 109.5 no
C56 . C57 . H573 . 109.4 no
H571 . C57 . H573 . 109.5 no
H572 . C57 . H573 . 109.5 no
C6 . O61 . C62 . 113.0(13) yes
O61 . C62 . C63 . 108.8(8) yes
O61 . C62 . H621 . 109.6 no
C63 . C62 . H621 . 109.7 no
O61 . C62 . H622 . 109.6 no
C63 . C62 . H622 . 109.7 no
H621 . C62 . H622 . 109.5 no
C62 . C63 . C64 . 110.3(8) yes
C62 . C63 . H631 . 109.2 no
C64 . C63 . H631 . 109.2 no
C62 . C63 . H632 . 109.3 no
C64 . C63 . H632 . 109.3 no
H631 . C63 . H632 . 109.5 no
C63 . C64 . C65 . 110.0(8) yes
C63 . C64 . H641 . 109.4 no
C65 . C64 . H641 . 109.2 no
C63 . C64 . H642 . 109.3 no
C65 . C64 . H642 . 109.6 no
H641 . C64 . H642 . 109.5 no
C64 . C65 . C66 . 109.0(8) yes
C64 . C65 . H651 . 109.8 no
C66 . C65 . H651 . 110.2 no
C64 . C65 . H652 . 109.4 no
C66 . C65 . H652 . 108.9 no
H651 . C65 . H652 . 109.5 no
C65 . C66 . C67 . 109.9(8) yes
C65 . C66 . H661 . 108.8 no
C67 . C66 . H661 . 108.7 no
C65 . C66 . H662 . 110.0 no
C67 . C66 . H662 . 110.0 no
H661 . C66 . H662 . 109.5 no
C66 . C67 . H671 . 109.5 no
C66 . C67 . H672 . 110.1 no
H671 . C67 . H672 . 109.5 no
C66 . C67 . H673 . 108.8 no
H671 . C67 . H673 . 109.5 no
H672 . C67 . H673 . 109.5 no
H1111 . O111 . H1112 . 97.4 no
H1011 . O101 . H1012 . 96.7 no
C45 . C46 . C47 . 109.8(9) yes
C45 . C46 . H461 . 109.3 no
C47 . C46 . H461 . 109.5 no
C45 . C46 . H462 . 109.3 no
C47 . C46 . H462 . 109.4 no
H461 . C46 . H462 . 109.5 no
C26 . C27 . N22 . 120.4(7) yes
C26 . C27 . H271 . 119.7 no
N22 . C27 . H271 . 119.9 no
N22 . C123 . C124 . 120.8(8) yes
N22 . C123 . H1231 . 119.3 no
C124 . C123 . H1231 . 119.8 no
C123 . C124 . C125 . 119.0(7) yes
C123 . C124 . H1241 . 120.3 no
C125 . C124 . H1241 . 120.7 no
C124 . C125 . C126 . 118.5(8) yes
C124 . C125 . H1251 . 120.5 no
C126 . C125 . H1251 . 121.0 no
C125 . C126 . C127 . 120.1(7) yes
C125 . C126 . Br102 . 119.9(8) yes
C127 . C126 . Br102 . 119.3(8) yes
C126 . C127 . N22 . 120.4(8) yes
C126 . C127 . H1271 . 119.7 no
N22 . C127 . H1271 . 119.9 no

loop_
_geom_bond_atom_site_label_1
_geom_bond_site_symmetry_1
_geom_bond_atom_site_label_2
_geom_bond_site_symmetry_2
_geom_bond_distance
_geom_bond_publ_flag
C1 . C2 . 1.396(8) yes
C1 . C6 . 1.400(8) yes
C1 . C11 . 1.501(19) yes
C2 . C3 . 1.389(9) yes
C2 . O41 . 1.368(8) yes
C3 . C4 . 1.397(8) yes
C3 . C21 . 1.525(19) yes
C4 . C5 . 1.396(8) yes
C4 . O51 . 1.373(8) yes
C5 . C6 . 1.401(8) yes
C5 . C31 . 1.503(19) yes
C6 . O61 . 1.381(8) yes
C11 . N12 . 1.49(2) yes
C11 . H111 . 0.950 no
C11 . H112 . 0.950 no
N12 . C13 . 1.33(2) yes
N12 . C17 . 1.38(2) yes
C13 . C14 . 1.36(3) yes
C13 . H131 . 0.950 no
C14 . C15 . 1.40(3) yes
C14 . Br1 . 1.87(2) yes
C15 . C16 . 1.34(3) yes
C15 . H151 . 0.950 no
C16 . C17 . 1.32(2) yes
C16 . H161 . 0.950 no
C17 . H171 . 0.950 no
C21 . N22 . 1.46(2) yes
C21 . H211 . 0.950 no
C21 . H212 . 0.950 no
N22 . C23 . 1.328(9) yes
N22 . C27 . 1.344(9) yes
C23 . C24 . 1.377(15) yes
C23 . H231 . 0.950 no
C24 . C25 . 1.402(16) yes
C24 . Br2 . 1.830(12) yes
C25 . C26 . 1.376(16) yes
C25 . H251 . 0.950 no
C26 . C27 . 1.398(16) yes
C26 . H261 . 0.950 no
C31 . N32 . 1.42(2) yes
C31 . H311 . 0.950 no
C31 . H312 . 0.950 no
N32 . C33 . 1.29(2) yes
N32 . C37 . 1.32(2) yes
C33 . C34 . 1.45(2) yes
C33 . H331 . 0.950 no
C34 . C35 . 1.34(2) yes
C34 . Br3 . 1.920(19) yes
C35 . C36 . 1.34(2) yes
C35 . H351 . 0.950 no
C36 . C37 . 1.33(2) yes
C36 . H361 . 0.950 no
C37 . H371 . 0.950 no
O41 . C42 . 1.443(8) yes
C42 . C43 . 1.513(14) yes
C42 . H421 . 0.950 no
C42 . H422 . 0.950 no
C43 . C44 . 1.531(15) yes
C43 . H431 . 0.950 no
C43 . H432 . 0.950 no
C44 . C45 . 1.525(15) yes
C44 . H441 . 0.950 no
C44 . H442 . 0.950 no
C45 . C46 . 1.533(15) yes
C45 . H451 . 0.950 no
C45 . H452 . 0.950 no
C47 . C46 . 1.529(16) yes
C47 . H471 . 0.950 no
C47 . H472 . 0.950 no
C47 . H473 . 0.950 no
O51 . C52 . 1.439(9) yes
C52 . C53 . 1.533(15) yes
C52 . H521 . 0.950 no
C52 . H522 . 0.950 no
C53 . C54 . 1.534(16) yes
C53 . H531 . 0.950 no
C53 . H532 . 0.950 no
C54 . C55 . 1.527(16) yes
C54 . H541 . 0.950 no
C54 . H542 . 0.950 no
C55 . C56 . 1.500(16) yes
C55 . H551 . 0.950 no
C55 . H552 . 0.950 no
C56 . C57 . 1.519(17) yes
C56 . H561 . 0.950 no
C56 . H562 . 0.950 no
C57 . H571 . 0.950 no
C57 . H572 . 0.950 no
C57 . H573 . 0.950 no
O61 . C62 . 1.436(8) yes
C62 . C63 . 1.535(14) yes
C62 . H621 . 0.950 no
C62 . H622 . 0.950 no
C63 . C64 . 1.519(15) yes
C63 . H631 . 0.950 no
C63 . H632 . 0.950 no
C64 . C65 . 1.515(15) yes
C64 . H641 . 0.950 no
C64 . H642 . 0.950 no
C65 . C66 . 1.497(16) yes
C65 . H651 . 0.950 no
C65 . H652 . 0.950 no
C66 . C67 . 1.525(15) yes
C66 . H661 . 0.950 no
C66 . H662 . 0.950 no
C67 . H671 . 0.950 no
C67 . H672 . 0.950 no
C67 . H673 . 0.950 no
O111 . H1111 . 0.850 no
O111 . H1112 . 0.850 no
O101 . H1011 . 0.850 no
O101 . H1012 . 0.850 no
C46 . H461 . 0.950 no
C46 . H462 . 0.950 no
C27 . H271 . 0.950 no
C123 . C124 . 1.421(17) yes
C123 . H1231 . 0.950 no
C124 . C125 . 1.374(17) yes
C124 . H1241 . 0.950 no
C125 . C126 . 1.396(17) yes
C125 . H1251 . 0.950 no
C126 . C127 . 1.392(16) yes
C126 . Br102 . 1.841(15) yes
C127 . H1271 . 0.950 no

loop_
_geom_hbond_atom_site_label_D
_geom_hbond_site_symmetry_D
_geom_hbond_atom_site_label_H
_geom_hbond_site_symmetry_H
_geom_hbond_atom_site_label_A
_geom_hbond_site_symmetry_A
_geom_hbond_angle_DHA
_geom_hbond_distance_DH
_geom_hbond_distance_HA
_geom_hbond_distance_DA
_geom_hbond_publ_flag
O111 . H1112 . O101 2_665 179 0.85 1.80 2.65(3) yes
C16 . H161 . O41 2_666 141 0.95 2.30 3.10(3) yes
